data_7001582
loop_
_publ_author_name
'Vicente, Ramon'
'Bitschnau, Brigitte'
'Egger, Andreas'
'Sodin, Beate'
'Mautner, Franz A.'

_publ_section_title
;
 Rational design of manganese-\m-azido 3D compounds by using diazines
 as co-ligands: synthesis, structure and magnetic behaviour
;
_journal_issue 26
_journal_name_full 'Dalton Transactions'
_journal_page_first 5120
_journal_page_last 5126
_journal_paper_doi 10.1039/b900417c
_journal_year 2009
_chemical_formula_moiety 'C4 H3 Br Mn N8'
_chemical_formula_sum 'C4 H3 Br Mn N8'
_chemical_formula_weight 297.98
_chemical_name_common (Mn(5-bromopyrimidine)(N3)2)n
_chemical_name_systematic
;
?
;
_space_group_IT_number 64
_symmetry_cell_setting orthorhombic
_symmetry_space_group_name_Hall '-C 2ac 2'
_symmetry_space_group_name_H-M 'C m c a'
_atom_sites_solution_hydrogens geom
_atom_sites_solution_primary direct
_atom_sites_solution_secondary difmap
_audit_creation_method SHELXL
_cell_angle_alpha 90.00
_cell_angle_beta 90.00
_cell_angle_gamma 90.00
_cell_formula_units_Z 8
_cell_length_a 12.728(3)
_cell_length_b 11.487(2)
_cell_length_c 12.116(2)
_cell_measurement_reflns_used 36
_cell_measurement_temperature 100(2)
_cell_measurement_theta_max 14.7
_cell_measurement_theta_min 9.2
_cell_volume 1771.4(6)
_computing_molecular_graphics 'SHELXTL/PC v.5.03 (Siemens Ind. Aut.)'
_computing_publication_material 'SHELXTL/PC v.5.03 (Siemens Ind. Aut.)'
_computing_structure_refinement 'SHELXL-93 (Sheldrick, 1993)'
_computing_structure_solution 'SHELXS-86 (Sheldrick, 1990)'
_diffrn_ambient_temperature 100(2)
_diffrn_measured_fraction_theta_full 1.00
_diffrn_measured_fraction_theta_max 1.00
_diffrn_measurement_device 'mod. STOE 4-circle diffractometer'
_diffrn_measurement_method \w-scans
_diffrn_radiation_monochromator graphite
_diffrn_radiation_source 'fine-focus sealed tube'
_diffrn_radiation_type MoK\a
_diffrn_radiation_wavelength 0.71069
_diffrn_reflns_av_R_equivalents 0.0739
_diffrn_reflns_av_sigmaI/netI 0.0447
_diffrn_reflns_limit_h_max 16
_diffrn_reflns_limit_h_min -16
_diffrn_reflns_limit_k_max 14
_diffrn_reflns_limit_k_min -15
_diffrn_reflns_limit_l_max 16
_diffrn_reflns_limit_l_min -15
_diffrn_reflns_number 4766
_diffrn_reflns_theta_full 27.99
_diffrn_reflns_theta_max 27.99
_diffrn_reflns_theta_min 2.92
_diffrn_standards_decay_% 3
_diffrn_standards_interval_count 100
_diffrn_standards_interval_time '1 h'
_diffrn_standards_number 3
_exptl_absorpt_coefficient_mu 5.973
_exptl_absorpt_correction_T_max 0.62
_exptl_absorpt_correction_T_min 0.36
_exptl_absorpt_correction_type refdelf
_exptl_absorpt_process_details DIFABS
_exptl_crystal_colour green
_exptl_crystal_density_diffrn 2.235
_exptl_crystal_description irregular
_exptl_crystal_F_000 1144
_exptl_crystal_size_max 0.18
_exptl_crystal_size_mid 0.15
_exptl_crystal_size_min 0.08
_refine_diff_density_max 1.023
_refine_diff_density_min -1.737
_refine_diff_density_rms 0.168
_refine_ls_extinction_coef 0.0034(4)
_refine_ls_extinction_expression Fc^*^=kFc[1+0.001xFc^2^\l^3^/sin(2\q)]^-1/4^
_refine_ls_extinction_method SHELXL
_refine_ls_goodness_of_fit_all 1.092
_refine_ls_goodness_of_fit_ref 1.106
_refine_ls_hydrogen_treatment noref
_refine_ls_matrix_type full
_refine_ls_number_parameters 98
_refine_ls_number_reflns 1117
_refine_ls_number_restraints 0
_refine_ls_restrained_S_all 1.082
_refine_ls_restrained_S_gt 1.096
_refine_ls_R_factor_all 0.0445
_refine_ls_R_factor_gt 0.0421
_refine_ls_shift/esd_mean 0.000
_refine_ls_shift/su_max 0.000
_refine_ls_structure_factor_coef Fsqd
_refine_ls_weighting_details 'calc w=1/[\s^2^(Fo^2^)+(0.0271P)^2^+22.1290P] where P=(Fo^2^+2Fc^2^)/3'
_refine_ls_weighting_scheme calc
_refine_ls_wR_factor_all 0.1012
_refine_ls_wR_factor_ref 0.0995
_reflns_number_gt 1058
_reflns_number_total 1117
_reflns_threshold_expression >2sigma(I)
_cod_data_source_file b900417c.txt
_cod_data_source_block ortbr3
_cod_depositor_comments
;
The following automatic conversions were performed:
'_symmetry_cell_setting' value 'Orthorhombic' changed to 'orthorhombic'
according to '/home/saulius/struct/CIF-dictionaries/cif_core.dic'
dictionary named 'cif_core.dic' version 2.4.1 from 2010-06-29.

Automatic conversion script
Id: cif_fix_enum 1527 2010-12-29 10:47:43Z saulius 
;
_cod_original_sg_symbol_Hall '-C 2bc 2'
_cod_original_sg_symbol_H-M Cmca
_cod_database_code 7001582

loop_
_symmetry_equiv_pos_as_xyz
'x, y, z'
'-x, -y+1/2, z+1/2'
'-x, y+1/2, -z+1/2'
'x, -y, -z'
'x+1/2, y+1/2, z'
'-x+1/2, -y+1, z+1/2'
'-x+1/2, y+1, -z+1/2'
'x+1/2, -y+1/2, -z'
'-x, -y, -z'
'x, y-1/2, -z-1/2'
'x, -y-1/2, z-1/2'
'-x, y, z'
'-x+1/2, -y+1/2, -z'
'x+1/2, y, -z-1/2'
'x+1/2, -y, z-1/2'
'-x+1/2, y+1/2, z'

loop_
_atom_site_aniso_label
_atom_site_aniso_U_11
_atom_site_aniso_U_22
_atom_site_aniso_U_33
_atom_site_aniso_U_23
_atom_site_aniso_U_13
_atom_site_aniso_U_12
Mn1 0.0102(4) 0.0096(4) 0.0031(3) 0.0005(2) -0.0007(2) 0.0000(3)
N1 0.0127(13) 0.0135(13) 0.0065(12) -0.0006(10) -0.0015(10) 0.0002(11)
C1 0.0114(15) 0.015(2) 0.017(2) 0.0068(13) 0.0012(13) 0.0001(12)
C2 0.015(2) 0.019(2) 0.013(2) 0.010(2) 0.000 0.000
C3 0.013(2) 0.012(2) 0.007(2) -0.002(2) 0.000 0.000
Br1 0.0136(3) 0.0450(4) 0.0443(4) 0.0402(3) 0.000 0.000
N11 0.016(3) 0.014(3) 0.006(2) 0.000(2) -0.001(2) 0.003(2)
N12 0.012(5) 0.014(2) 0.010(3) 0.000(3) 0.000(4) -0.002(2)
N13 0.029(3) 0.043(4) 0.014(3) 0.010(3) 0.001(3) -0.001(3)
N21 0.018(3) 0.017(3) 0.013(3) 0.003(3) 0.003(3) -0.003(2)
N22 0.009(2) 0.015(3) 0.013(3) 0.002(3) 0.001(2) -0.003(2)
N23 0.020(3) 0.015(3) 0.025(3) 0.003(3) 0.002(3) 0.005(2)

loop_
_atom_site_label
_atom_site_type_symbol
_atom_site_fract_x
_atom_site_fract_y
_atom_site_fract_z
_atom_site_U_iso_or_equiv
_atom_site_thermal_displace_type
_atom_site_occupancy
_atom_site_calc_flag
_atom_site_refinement_flags
_atom_site_disorder_group
Mn1 Mn 0.7500 0.2500 0.5000 0.0076(2) Uani 1 d S .
N1 N 0.5935(2) 0.3338(3) 0.4390(2) 0.0109(6) Uani 1 d . .
C1 C 0.5934(3) 0.4151(3) 0.3593(3) 0.0144(7) Uani 1 d . .
H1 H 0.6569 0.4425 0.3316 0.017 Uiso 1 calc R .
C2 C 0.5000 0.4584(5) 0.3180(4) 0.0156(10) Uani 1 d S .
C3 C 0.5000 0.2974(4) 0.4757(4) 0.0107(9) Uani 1 d S .
H3 H 0.5000 0.2419 0.5316 0.013 Uiso 1 calc SR .
Br1 Br 0.5000 0.57330(6) 0.20746(6) 0.0343(3) Uani 1 d S .
N11 N 0.7346(5) 0.3418(6) 0.6565(5) 0.0122(12) Uani 0.50 d P -1
N12 N 0.7641(8) 0.3140(5) 0.7450(16) 0.012(2) Uani 0.50 d P -1
N13 N 0.7951(7) 0.2888(9) 0.8317(6) 0.029(2) Uani 0.50 d P -1
N21 N 0.8367(6) 0.3999(6) 0.4320(7) 0.0162(14) Uani 0.50 d P -1
N22 N 0.8330(5) 0.4922(7) 0.4730(4) 0.0119(13) Uani 0.50 d P -1
N23 N 0.8332(6) 0.5856(7) 0.5141(8) 0.0199(15) Uani 0.50 d P -1

loop_
_atom_type_symbol
_atom_type_description
_atom_type_scat_dispersion_real
_atom_type_scat_dispersion_imag
_atom_type_scat_source
C C 0.0033 0.0016 'International Tables Vol C Tables 4.2.6.8 and 6.1.1.4'
H H 0.0000 0.0000 'International Tables Vol C Tables 4.2.6.8 and 6.1.1.4'
N N 0.0061 0.0033 'International Tables Vol C Tables 4.2.6.8 and 6.1.1.4'
Mn Mn 0.3368 0.7283 'International Tables Vol C Tables 4.2.6.8 and 6.1.1.4'
Br Br -0.2901 2.4595 'International Tables Vol C Tables 4.2.6.8 and 6.1.1.4'

loop_
_geom_angle_atom_site_label_1
_geom_angle_atom_site_label_2
_geom_angle_atom_site_label_3
_geom_angle
_geom_angle_site_symmetry_1
_geom_angle_site_symmetry_3
_geom_angle_publ_flag
N13 Mn1 N13 180.0 7_646 11_565 yes
N13 Mn1 N23 88.6(4) 7_646 16_645 ?
N13 Mn1 N23 91.4(4) 11_565 16_645 ?
N13 Mn1 N23 91.4(4) 7_646 4_566 yes
N13 Mn1 N23 88.6(4) 11_565 4_566 ?
N23 Mn1 N23 180.0 16_645 4_566 ?
N13 Mn1 N11 19.4(2) 7_646 . yes
N13 Mn1 N11 160.6(2) 11_565 . ?
N23 Mn1 N11 108.0(3) 16_645 . ?
N23 Mn1 N11 72.0(3) 4_566 . ?
N13 Mn1 N11 160.6(2) 7_646 13_656 ?
N13 Mn1 N11 19.4(2) 11_565 13_656 ?
N23 Mn1 N11 72.0(3) 16_645 13_656 ?
N23 Mn1 N11 108.0(3) 4_566 13_656 ?
N11 Mn1 N11 180.0 . 13_656 ?
N13 Mn1 N21 71.1(3) 7_646 13_656 ?
N13 Mn1 N21 108.9(3) 11_565 13_656 ?
N23 Mn1 N21 17.7(2) 16_645 13_656 yes
N23 Mn1 N21 162.3(2) 4_566 13_656 ?
N11 Mn1 N21 90.4(3) . 13_656 ?
N11 Mn1 N21 89.6(3) 13_656 13_656 ?
N13 Mn1 N21 108.9(3) 7_646 . ?
N13 Mn1 N21 71.1(3) 11_565 . ?
N23 Mn1 N21 162.3(2) 16_645 . ?
N23 Mn1 N21 17.7(2) 4_566 . yes
N11 Mn1 N21 89.6(3) . . ?
N11 Mn1 N21 90.4(3) 13_656 . yes
N21 Mn1 N21 180.0 13_656 . ?
N13 Mn1 N1 90.7(2) 7_646 13_656 yes
N13 Mn1 N1 89.3(2) 11_565 13_656 ?
N23 Mn1 N1 91.9(2) 16_645 13_656 yes
N23 Mn1 N1 88.1(2) 4_566 13_656 ?
N11 Mn1 N1 90.0(2) . 13_656 yes
N11 Mn1 N1 90.0(2) 13_656 13_656 ?
N21 Mn1 N1 89.2(2) 13_656 13_656 ?
N21 Mn1 N1 90.8(2) . 13_656 yes
N13 Mn1 N1 89.3(2) 7_646 . ?
N13 Mn1 N1 90.7(2) 11_565 . ?
N23 Mn1 N1 88.1(2) 16_645 . ?
N23 Mn1 N1 91.9(2) 4_566 . yes
N11 Mn1 N1 90.0(2) . . ?
N11 Mn1 N1 90.0(2) 13_656 . ?
N21 Mn1 N1 90.8(2) 13_656 . ?
N21 Mn1 N1 89.2(2) . . ?
N1 Mn1 N1 180.0 13_656 . ?
C3 N1 C1 117.2(3) . . ?
C3 N1 Mn1 121.7(3) . . ?
C1 N1 Mn1 121.0(2) . . ?
N1 C1 C2 120.7(3) . . ?
N1 C1 H1 119.7 . . ?
C2 C1 H1 119.7 . . ?
C1 C2 C1 118.7(4) 12_655 . ?
C1 C2 Br1 120.7(2) 12_655 . ?
C1 C2 Br1 120.7(2) . . ?
N1 C3 N1 125.6(4) . 12_655 ?
N1 C3 H3 117.2 . . ?
N1 C3 H3 117.2 12_655 . ?
N12 N11 Mn1 129.1(6) . . yes
N13 N12 N11 178.2(10) . . yes
N12 N13 Mn1 144.6(8) . 7_646 yes
N22 N21 Mn1 121.9(6) . . yes
N21 N22 N23 177.6(8) . . yes
N22 N23 Mn1 139.0(7) . 4_566 yes

loop_
_geom_bond_atom_site_label_1
_geom_bond_atom_site_label_2
_geom_bond_distance
_geom_bond_site_symmetry_2
_geom_bond_publ_flag
Mn1 N13 2.165(8) 7_646 yes
Mn1 N13 2.165(8) 11_565 yes
Mn1 N23 2.172(8) 16_645 yes
Mn1 N23 2.172(8) 4_566 yes
Mn1 N11 2.179(6) . yes
Mn1 N11 2.179(6) 13_656 yes
Mn1 N21 2.204(7) 13_656 yes
Mn1 N21 2.204(7) . yes
Mn1 N1 2.333(3) 13_656 yes
Mn1 N1 2.333(3) . yes
N1 C3 1.338(4) . ?
N1 C1 1.343(4) . ?
C1 C2 1.382(4) . ?
C1 H1 0.93 . ?
C2 C1 1.382(4) 12_655 ?
C2 Br1 1.880(5) . yes
C3 N1 1.338(4) 12_655 ?
C3 H3 0.93 . ?
N11 N12 1.18(2) . yes
N12 N13 1.16(2) . yes
N13 Mn1 2.165(8) 7_646 ?
N21 N22 1.173(10) . yes
N22 N23 1.182(12) . yes
N23 Mn1 2.172(8) 4_566 ?

loop_
_geom_torsion_atom_site_label_1
_geom_torsion_atom_site_label_2
_geom_torsion_atom_site_label_3
_geom_torsion_atom_site_label_4
_geom_torsion
_geom_torsion_site_symmetry_1
_geom_torsion_site_symmetry_2
_geom_torsion_site_symmetry_3
_geom_torsion_site_symmetry_4
_geom_torsion_publ_flag
N13 Mn1 N1 C3 -55.8(4) 7_646 . . . ?
N13 Mn1 N1 C3 124.2(4) 11_565 . . . ?
N23 Mn1 N1 C3 32.8(4) 16_645 . . . ?
N23 Mn1 N1 C3 -147.2(4) 4_566 . . . ?
N11 Mn1 N1 C3 -75.2(4) . . . . ?
N11 Mn1 N1 C3 104.8(4) 13_656 . . . ?
N21 Mn1 N1 C3 15.3(4) 13_656 . . . ?
N21 Mn1 N1 C3 -164.7(4) . . . . ?
N13 Mn1 N1 C1 129.1(4) 7_646 . . . ?
N13 Mn1 N1 C1 -50.9(4) 11_565 . . . ?
N23 Mn1 N1 C1 -142.3(4) 16_645 . . . ?
N23 Mn1 N1 C1 37.7(4) 4_566 . . . ?
N11 Mn1 N1 C1 109.7(3) . . . . ?
N11 Mn1 N1 C1 -70.3(3) 13_656 . . . ?
N21 Mn1 N1 C1 -159.8(3) 13_656 . . . ?
N21 Mn1 N1 C1 20.2(3) . . . . ?
C3 N1 C1 C2 0.1(6) . . . . ?
Mn1 N1 C1 C2 175.4(3) . . . . ?
N1 C1 C2 C1 -1.0(8) . . . 12_655 ?
N1 C1 C2 Br1 179.4(3) . . . . ?
C1 N1 C3 N1 0.9(7) . . . 12_655 ?
Mn1 N1 C3 N1 -174.4(3) . . . 12_655 ?
N13 Mn1 N11 N12 62.1(11) 7_646 . . . ?
N13 Mn1 N11 N12 -117.9(11) 11_565 . . . ?
N23 Mn1 N11 N12 62.0(9) 16_645 . . . ?
N23 Mn1 N11 N12 -118.0(9) 4_566 . . . ?
N21 Mn1 N11 N12 59.2(9) 13_656 . . . ?
N21 Mn1 N11 N12 -120.8(9) . . . . ?
N1 Mn1 N11 N12 -30.0(9) 13_656 . . . ?
N1 Mn1 N11 N12 150.0(9) . . . . ?
N13 Mn1 N21 N22 -17.2(8) 7_646 . . . ?
N13 Mn1 N21 N22 162.8(8) 11_565 . . . ?
N23 Mn1 N21 N22 153.2(8) 16_645 . . . ?
N23 Mn1 N21 N22 -26.8(8) 4_566 . . . ?
N11 Mn1 N21 N22 -18.2(7) . . . . ?
N11 Mn1 N21 N22 161.8(7) 13_656 . . . ?
N1 Mn1 N21 N22 -108.2(7) 13_656 . . . ?
N1 Mn1 N21 N22 71.8(7) . . . . ?
